data_7014110
loop_
_publ_author_name
'Cui, Xiuling'
'Carapu\,ca, Helena M'
'Delgado, Rita'
'Drew, Michael G. B.'
'Felix, Vitor'

_publ_section_title
;
 Bis[1,1'-N,N'-(2-picolyl)aminomethyl]ferrocene as a redox sensor for
 transition metal ions.
;
_journal_issue 11
_journal_name_full 'Dalton transactions (Cambridge, England : 2003)'
_journal_page_first 1743
_journal_page_last 1751
_journal_paper_doi 10.1039/b401451k
_journal_year 2004
_chemical_formula_moiety '[{CuL1(NO3)(H2O)}2](NO3)2.3.96H2O'
_chemical_formula_sum 'C48 H56.96 Cu2 Fe2 N12 O17.94'
_chemical_formula_weight 1327.79
_chemical_name_systematic
;
?
;
_space_group_IT_number 15
_symmetry_cell_setting monoclinic
_symmetry_space_group_name_Hall '-C 2yc'
_symmetry_space_group_name_H-M 'C 1 2/c 1'
_atom_sites_solution_hydrogens geom
_atom_sites_solution_primary direct
_atom_sites_solution_secondary difmap
_audit_creation_method SHELXL-97
_cell_angle_alpha 90.00
_cell_angle_beta 99.320(10)
_cell_angle_gamma 90.00
_cell_formula_units_Z 4
_cell_length_a 11.852(13)
_cell_length_b 17.28(2)
_cell_length_c 27.41(3)
_cell_measurement_temperature 293(2)
_cell_volume 5540(11)
_computing_data_reduction 'W. Kabsch, J. Appl. Crystallogr. 21,916,1983'
_computing_molecular_graphics 'PLATON (Spek, 1999)'
_computing_publication_material 'SHELXL-97 (Sheldrick, 1997)'
_computing_structure_refinement 'SHELXL-97 (Sheldrick, 1997)'
_computing_structure_solution 'SHELXS-97 (Sheldrick, 1990)'
_diffrn_ambient_temperature 293(2)
_diffrn_measured_fraction_theta_full 0.409
_diffrn_measured_fraction_theta_max 0.409
_diffrn_measurement_device_type 'MAR research image plate system'
_diffrn_radiation_monochromator graphite
_diffrn_radiation_source 'fine-focus sealed tube'
_diffrn_radiation_type MoK\a
_diffrn_radiation_wavelength 0.71073
_diffrn_reflns_av_R_equivalents 0.1811
_diffrn_reflns_av_sigmaI/netI 0.2908
_diffrn_reflns_limit_h_max 13
_diffrn_reflns_limit_h_min -13
_diffrn_reflns_limit_k_max 21
_diffrn_reflns_limit_k_min -21
_diffrn_reflns_limit_l_max 33
_diffrn_reflns_limit_l_min -33
_diffrn_reflns_number 12594
_diffrn_reflns_theta_full 25.86
_diffrn_reflns_theta_max 25.86
_diffrn_reflns_theta_min 2.10
_exptl_absorpt_coefficient_mu 1.353
_exptl_absorpt_correction_type 'Empirical, DIFABS, N.Walker and D.Stuart, Acta Cryst. 1983'
_exptl_crystal_density_diffrn 1.592
_exptl_crystal_density_method 'not measured'
_exptl_crystal_F_000 2730
_refine_diff_density_max 0.644
_refine_diff_density_min -0.735
_refine_diff_density_rms 0.141
_refine_ls_extinction_method none
_refine_ls_goodness_of_fit_ref 0.988
_refine_ls_hydrogen_treatment mixed
_refine_ls_matrix_type full
_refine_ls_number_parameters 360
_refine_ls_number_reflns 4388
_refine_ls_number_restraints 24
_refine_ls_restrained_S_all 0.987
_refine_ls_R_factor_all 0.1982
_refine_ls_R_factor_gt 0.0991
_refine_ls_shift/su_max 0.000
_refine_ls_shift/su_mean 0.000
_refine_ls_structure_factor_coef Fsqd
_refine_ls_weighting_details 'w=1/[\s^2^(Fo^2^)+(0.0908P)^2^+0.0000P] where P=(Fo^2^+2Fc^2^)/3'
_refine_ls_weighting_scheme calc
_refine_ls_wR_factor_gt 0.1846
_refine_ls_wR_factor_ref 0.2165
_reflns_number_gt 2118
_reflns_number_total 4388
_reflns_threshold_expression >2sigma(I)
_cod_data_source_file b401451k.txt
_cod_data_source_block '[{CuL1(NO3)(H2O)}2](NO3)2.3.96H2O_1'
_cod_depositor_comments
;
The following automatic conversions were performed:
'_symmetry_cell_setting' value 'Monoclinic' changed to 'monoclinic'
according to '/home/saulius/struct/CIF-dictionaries/cif_core.dic'
dictionary named 'cif_core.dic' version 2.4.1 from 2010-06-29.

Automatic conversion script
Id: cif_fix_enum 1527 2010-12-29 10:47:43Z saulius 

The following automatic conversions were performed:

'_refine_ls_weighting_scheme' value 'calc
w=1/[\s^2^(Fo^2^)+(0.0908P)^2^+0.0000P] where P=(Fo^2^+2Fc^2^)/3' was
changed to 'calc'. New tag '_refine_ls_weighting_details' was
created. The value of the new tag was set to
'w=1/[\s^2^(Fo^2^)+(0.0908P)^2^+0.0000P] where P=(Fo^2^+2Fc^2^)/3'.

Automatic conversion script
Id: cif_fix_values 3143 2015-03-26 13:38:13Z robertas 
;
_cod_original_cell_volume 5541(11)
_cod_original_sg_symbol_H-M C2/c
_cod_database_code 7014110

loop_
_symmetry_equiv_pos_as_xyz
'x, y, z'
'x, -y, z+1/2'
'x+1/2, y+1/2, z'
'x+1/2, -y+1/2, z+1/2'
'-x, -y, -z'
'-x, y, -z-1/2'
'-x+1/2, -y+1/2, -z'
'-x+1/2, y+1/2, -z-1/2'

loop_
_atom_site_label
_atom_site_type_symbol
_atom_site_fract_x
_atom_site_fract_y
_atom_site_fract_z
_atom_site_U_iso_or_equiv
_atom_site_adp_type
_atom_site_occupancy
_atom_site_calc_flag
_atom_site_refinement_flags
_atom_site_disorder_assembly
_atom_site_disorder_group
Cu Cu -0.26800(10) 0.06230(9) 0.12070(5) 0.0320(4) Uani 1 d . . .
Fe Fe -0.22003(12) 0.18747(9) 0.33604(6) 0.0259(5) Uani 1 d . . .
C11 C -0.3651(8) 0.1802(7) 0.2856(4) 0.035(3) Uani 1 d . . .
H11 H -0.3944 0.2188 0.2635 0.042 Uiso 1 calc R . .
C12 C -0.3936(10) 0.1705(8) 0.3333(5) 0.044(4) Uani 1 d . . .
H12 H -0.4445 0.2003 0.3478 0.053 Uiso 1 calc R . .
C13 C -0.3308(9) 0.1075(8) 0.3544(5) 0.043(4) Uani 1 d . . .
H13 H -0.3309 0.0889 0.3862 0.052 Uiso 1 calc R . .
C14 C -0.2677(10) 0.0768(7) 0.3204(5) 0.045(3) Uani 1 d . . .
H14 H -0.2212 0.0333 0.3256 0.054 Uiso 1 calc R . .
C15 C -0.2852(9) 0.1226(7) 0.2758(4) 0.029(3) Uani 1 d . . .
C16 C -0.2316(8) 0.1106(7) 0.2299(4) 0.033(3) Uani 1 d . . .
H16A H -0.1717 0.0720 0.2365 0.040 Uiso 1 calc R . .
H16B H -0.1972 0.1586 0.2214 0.040 Uiso 1 calc R . .
N17 N -0.3201(7) 0.0844(5) 0.1869(3) 0.025(2) Uani 1 d . . .
H17 H -0.3724 0.1232 0.1811 0.030 Uiso 1 calc R . .
C18 C -0.3826(8) 0.0157(6) 0.1994(4) 0.029(3) Uani 1 d . . .
H18A H -0.3288 -0.0211 0.2168 0.035 Uiso 1 calc R . .
H18B H -0.4352 0.0307 0.2214 0.035 Uiso 1 calc R . .
N21 N -0.4078(7) -0.0069(6) 0.1122(3) 0.031(2) Uani 1 d . . .
C22 C -0.4467(8) -0.0214(6) 0.1553(4) 0.027(3) Uani 1 d . . .
C23 C -0.5416(9) -0.0677(7) 0.1541(4) 0.036(3) Uani 1 d . . .
H23 H -0.5695 -0.0769 0.1834 0.043 Uiso 1 calc R . .
C24 C -0.5963(10) -0.1007(8) 0.1113(5) 0.045(3) Uani 1 d . . .
H24 H -0.6588 -0.1332 0.1115 0.054 Uiso 1 calc R . .
C25 C -0.5573(9) -0.0849(7) 0.0690(5) 0.044(4) Uani 1 d . . .
H25 H -0.5938 -0.1064 0.0395 0.053 Uiso 1 calc R . .
C26 C -0.4629(9) -0.0369(7) 0.0687(5) 0.048(4) Uani 1 d . . .
H26 H -0.4376 -0.0254 0.0391 0.058 Uiso 1 calc R . .
N41 N 0.2163(7) 0.0456(6) 0.4452(3) 0.035(3) Uani 1 d . . .
C42 C 0.2148(9) -0.0209(9) 0.4707(5) 0.048(4) Uani 1 d U . .
H42 H 0.2427 -0.0651 0.4574 0.058 Uiso 1 calc R . .
C43 C 0.1745(11) -0.0280(9) 0.5154(5) 0.060(4) Uani 1 d . . .
H43 H 0.1755 -0.0748 0.5322 0.072 Uiso 1 calc R . .
C44 C 0.1318(10) 0.0413(10) 0.5335(5) 0.061(4) Uani 1 d . . .
H44 H 0.1037 0.0406 0.5632 0.073 Uiso 1 calc R . .
C45 C 0.1312(9) 0.1095(9) 0.5076(5) 0.052(4) Uani 1 d . . .
H45 H 0.1028 0.1548 0.5193 0.062 Uiso 1 calc R . .
C46 C 0.1741(11) 0.1086(9) 0.4635(5) 0.052(4) Uani 1 d . . .
C38 C 0.1754(8) 0.1780(8) 0.4323(4) 0.044(4) Uani 1 d . . .
H38A H 0.2474 0.2051 0.4413 0.053 Uiso 1 calc R . .
H38B H 0.1142 0.2127 0.4377 0.053 Uiso 1 calc R . .
N37 N 0.1600(6) 0.1548(5) 0.3783(3) 0.032(2) Uani 1 d . . .
H37 H 0.1829 0.1939 0.3599 0.039 Uiso 1 calc R . .
C36 C 0.0366(8) 0.1329(7) 0.3587(4) 0.032(3) Uani 1 d . . .
H36A H 0.0324 0.1142 0.3251 0.038 Uiso 1 calc R . .
H36B H 0.0150 0.0905 0.3785 0.038 Uiso 1 calc R . .
C35 C -0.0495(7) 0.1973(6) 0.3588(4) 0.024(3) Uani 1 d . . .
C31 C -0.1097(8) 0.2163(7) 0.3989(5) 0.037(3) Uani 1 d . . .
H41 H -0.1043 0.1919 0.4295 0.044 Uiso 1 calc R . .
C32 C -0.1781(11) 0.2798(8) 0.3816(5) 0.049(4) Uani 1 d U . .
H32 H -0.2259 0.3056 0.3999 0.059 Uiso 1 calc R . .
C33 C -0.1656(10) 0.2990(7) 0.3342(6) 0.058(4) Uani 1 d . . .
H33 H -0.2040 0.3388 0.3156 0.070 Uiso 1 calc R . .
C34 C -0.0860(9) 0.2490(7) 0.3184(4) 0.037(3) Uani 1 d . . .
H34 H -0.0616 0.2492 0.2878 0.045 Uiso 1 calc R . .
N401 N 0.2094(13) -0.1790(16) 0.1936(8) 0.134(10) Uani 1 d . . .
O402 O 0.1903(18) -0.1179(9) 0.2134(7) 0.169(10) Uani 1 d . . .
O403 O 0.3021(14) -0.2039(9) 0.1945(6) 0.145(6) Uani 1 d . . .
O404 O 0.1337(15) -0.2218(12) 0.1739(8) 0.251(15) Uani 1 d . . .
N201 N -0.4831(17) 0.1679(15) 0.0483(7) 0.115(4) Uiso 0.465(11) d PD A 1
O202 O -0.580(2) 0.1355(16) 0.0367(10) 0.115(4) Uiso 0.465(11) d PD A 1
O203 O -0.4312(18) 0.1638(16) 0.0927(7) 0.115(4) Uiso 0.465(11) d PD A 1
O204 O -0.452(2) 0.2191(15) 0.0197(8) 0.115(4) Uiso 0.465(11) d PD A 1
N301 N -0.5452(15) 0.1956(10) 0.0368(10) 0.115(4) Uiso 0.535(11) d PD A 2
O302 O -0.5913(17) 0.2621(10) 0.0350(8) 0.115(4) Uiso 0.535(11) d PD A 2
O303 O -0.6042(19) 0.1373(11) 0.0201(10) 0.115(4) Uiso 0.535(11) d PD A 2
O304 O -0.4454(14) 0.1859(13) 0.0609(9) 0.115(4) Uiso 0.535(11) d PD A 2
O600 O -0.6760(18) 0.2977(13) 0.0163(9) 0.087(8) Uiso 0.465(11) d P A 3
O100 O -0.1468(6) -0.0362(4) 0.1570(3) 0.044(2) Uani 1 d . B 3
O400 O -0.0271(8) -0.1352(6) 0.1054(4) 0.078(3) Uani 1 d . C 3
O500 O 0.0000 -0.0646(9) 0.2500 0.088(5) Uani 1 d S D 3

loop_
_atom_site_aniso_label
_atom_site_aniso_U_11
_atom_site_aniso_U_22
_atom_site_aniso_U_33
_atom_site_aniso_U_23
_atom_site_aniso_U_13
_atom_site_aniso_U_12
Cu 0.0291(7) 0.0427(10) 0.0245(8) -0.0001(8) 0.0047(5) -0.0111(7)
Fe 0.0244(8) 0.0244(10) 0.0282(10) -0.0097(9) 0.0025(6) -0.0016(7)
C11 0.028(6) 0.032(8) 0.040(8) -0.006(7) -0.006(5) 0.000(5)
C12 0.035(7) 0.046(10) 0.050(9) -0.013(7) 0.001(6) -0.006(6)
C13 0.029(7) 0.067(10) 0.040(8) -0.032(8) 0.025(6) -0.022(6)
C14 0.066(9) 0.027(9) 0.038(8) -0.010(7) -0.002(6) -0.014(6)
C15 0.035(7) 0.026(8) 0.026(7) -0.007(6) 0.005(5) -0.017(5)
C16 0.026(6) 0.036(9) 0.039(7) 0.000(6) 0.011(5) -0.012(5)
N17 0.035(5) 0.029(6) 0.011(5) 0.004(4) 0.002(4) -0.002(4)
C18 0.034(6) 0.031(8) 0.024(7) 0.001(6) 0.008(5) 0.001(5)
N21 0.021(5) 0.046(7) 0.024(6) 0.004(5) -0.004(4) -0.004(4)
C22 0.024(6) 0.028(8) 0.030(7) 0.007(6) 0.011(5) 0.009(5)
C23 0.042(7) 0.025(8) 0.041(8) -0.006(7) 0.008(6) -0.010(6)
C24 0.041(8) 0.044(9) 0.053(9) -0.003(8) 0.011(6) -0.007(6)
C25 0.027(7) 0.045(10) 0.054(9) -0.017(7) -0.011(6) 0.003(6)
C26 0.034(7) 0.063(11) 0.046(9) 0.013(7) 0.003(6) -0.008(6)
N41 0.024(5) 0.053(8) 0.029(6) 0.002(6) 0.005(4) 0.007(5)
C42 0.044(8) 0.074(12) 0.028(8) 0.010(8) 0.010(6) -0.002(7)
C43 0.063(10) 0.067(12) 0.046(10) 0.019(9) -0.007(7) 0.002(8)
C44 0.046(8) 0.088(14) 0.049(10) 0.017(10) 0.009(7) 0.017(8)
C45 0.022(7) 0.075(12) 0.055(10) -0.013(9) 0.000(6) 0.008(7)
C46 0.059(9) 0.065(11) 0.028(8) -0.018(8) -0.006(6) 0.023(8)
C38 0.014(6) 0.063(10) 0.050(9) -0.037(8) -0.013(5) 0.016(6)
N37 0.025(5) 0.040(7) 0.025(6) -0.003(5) -0.014(4) -0.001(4)
C36 0.034(6) 0.036(8) 0.027(7) -0.016(6) 0.013(5) -0.011(5)
C35 0.013(5) 0.021(7) 0.037(7) -0.011(6) 0.007(4) -0.005(4)
C31 0.020(6) 0.035(8) 0.055(9) -0.024(7) 0.008(5) 0.004(5)
C32 0.057(7) 0.045(7) 0.049(7) -0.033(6) 0.014(6) -0.008(6)
C33 0.029(7) 0.029(9) 0.113(14) -0.007(9) 0.000(7) 0.011(6)
C34 0.040(7) 0.051(10) 0.016(7) -0.006(6) -0.011(5) -0.018(6)
N401 0.045(11) 0.21(3) 0.15(2) 0.116(19) 0.022(10) 0.035(14)
O402 0.27(2) 0.074(11) 0.182(18) 0.007(12) 0.090(16) 0.065(13)
O403 0.166(15) 0.112(13) 0.174(16) 0.054(11) 0.078(13) -0.011(11)
O404 0.139(15) 0.21(2) 0.34(3) 0.110(19) -0.157(17) -0.084(15)
O100 0.048(5) 0.042(6) 0.038(5) 0.004(4) -0.005(4) 0.003(4)
O400 0.074(7) 0.072(8) 0.094(8) -0.005(7) 0.032(6) 0.003(6)
O500 0.124(12) 0.079(12) 0.060(10) 0.000 0.008(9) 0.000

loop_
_atom_type_symbol
_atom_type_description
_atom_type_scat_dispersion_real
_atom_type_scat_dispersion_imag
_atom_type_scat_source
C C 0.0033 0.0016 'International Tables Vol C Tables 4.2.6.8 and 6.1.1.4'
H H 0.0000 0.0000 'International Tables Vol C Tables 4.2.6.8 and 6.1.1.4'
N N 0.0061 0.0033 'International Tables Vol C Tables 4.2.6.8 and 6.1.1.4'
O O 0.0106 0.0060 'International Tables Vol C Tables 4.2.6.8 and 6.1.1.4'
Fe Fe 0.3463 0.8444 'International Tables Vol C Tables 4.2.6.8 and 6.1.1.4'
Cu Cu 0.3201 1.2651 'International Tables Vol C Tables 4.2.6.8 and 6.1.1.4'

loop_
_geom_angle_atom_site_label_1
_geom_angle_atom_site_label_2
_geom_angle_atom_site_label_3
_geom_angle
_geom_angle_site_symmetry_1
_geom_angle_site_symmetry_3
_geom_angle_publ_flag
N41 Cu N21 100.0(4) 6_556 . ?
N41 Cu N17 177.4(4) 6_556 . ?
N21 Cu N17 81.6(3) . . ?
N41 Cu N37 81.0(4) 6_556 6_556 ?
N21 Cu N37 164.0(3) . 6_556 ?
N17 Cu N37 96.9(4) . 6_556 ?
N41 Cu O100 91.3(3) 6_556 . ?
N21 Cu O100 93.1(3) . . ?
N17 Cu O100 90.7(3) . . ?
N37 Cu O100 102.9(3) 6_556 . ?
C14 Fe C35 112.1(5) . . ?
C14 Fe C13 40.2(4) . . ?
C35 Fe C13 129.5(5) . . ?
C14 Fe C11 67.6(5) . . ?
C35 Fe C11 155.4(4) . . ?
C13 Fe C11 67.4(5) . . ?
C14 Fe C34 130.3(5) . . ?
C35 Fe C34 41.4(4) . . ?
C13 Fe C34 168.1(5) . . ?
C11 Fe C34 118.6(5) . . ?
C14 Fe C33 165.9(6) . . ?
C35 Fe C33 67.9(5) . . ?
C13 Fe C33 150.8(5) . . ?
C11 Fe C33 106.2(5) . . ?
C34 Fe C33 40.2(5) . . ?
C14 Fe C32 154.6(6) . . ?
C35 Fe C32 67.2(5) . . ?
C13 Fe C32 119.1(5) . . ?
C11 Fe C32 124.2(5) . . ?
C34 Fe C32 67.3(5) . . ?
C33 Fe C32 39.4(5) . . ?
C14 Fe C15 41.6(4) . . ?
C35 Fe C15 121.6(4) . . ?
C13 Fe C15 69.5(4) . . ?
C11 Fe C15 41.1(4) . . ?
C34 Fe C15 107.6(4) . . ?
C33 Fe C15 125.4(6) . . ?
C32 Fe C15 161.6(5) . . ?
C14 Fe C31 121.8(5) . . ?
C35 Fe C31 41.5(4) . . ?
C13 Fe C31 107.9(5) . . ?
C11 Fe C31 160.7(4) . . ?
C34 Fe C31 69.9(4) . . ?
C33 Fe C31 68.2(5) . . ?
C32 Fe C31 40.1(5) . . ?
C15 Fe C31 157.0(5) . . ?
C14 Fe C12 67.4(5) . . ?
C35 Fe C12 164.0(5) . . ?
C13 Fe C12 39.7(5) . . ?
C11 Fe C12 40.4(4) . . ?
C34 Fe C12 151.3(5) . . ?
C33 Fe C12 116.8(5) . . ?
C32 Fe C12 106.0(5) . . ?
C15 Fe C12 69.4(5) . . ?
C31 Fe C12 124.1(5) . . ?
C12 C11 C15 110.8(11) . . ?
C12 C11 Fe 71.3(6) . . ?
C15 C11 Fe 69.9(6) . . ?
C13 C12 C11 106.6(11) . . ?
C13 C12 Fe 68.5(7) . . ?
C11 C12 Fe 68.3(6) . . ?
C12 C13 C14 109.3(12) . . ?
C12 C13 Fe 71.8(8) . . ?
C14 C13 Fe 69.7(7) . . ?
C13 C14 C15 109.9(12) . . ?
C13 C14 Fe 70.1(7) . . ?
C15 C14 Fe 70.0(7) . . ?
C11 C15 C14 103.4(10) . . ?
C11 C15 C16 129.2(11) . . ?
C14 C15 C16 127.4(11) . . ?
C11 C15 Fe 69.0(6) . . ?
C14 C15 Fe 68.4(6) . . ?
C16 C15 Fe 126.4(7) . . ?
C15 C16 N17 111.0(8) . . ?
C18 N17 C16 111.7(8) . . ?
C18 N17 Cu 107.0(6) . . ?
C16 N17 Cu 118.5(6) . . ?
C22 C18 N17 111.9(9) . . ?
C22 N21 C26 120.5(10) . . ?
C22 N21 Cu 113.3(7) . . ?
C26 N21 Cu 126.2(8) . . ?
N21 C22 C23 118.6(10) . . ?
N21 C22 C18 115.6(9) . . ?
C23 C22 C18 125.8(10) . . ?
C24 C23 C22 122.3(11) . . ?
C25 C24 C23 118.3(12) . . ?
C24 C25 C26 120.9(12) . . ?
N21 C26 C25 119.4(12) . . ?
C46 N41 C42 117.8(11) . . ?
C46 N41 Cu 114.0(9) . 6_556 ?
C42 N41 Cu 128.1(9) . 6_556 ?
N41 C42 C43 124.6(13) . . ?
C42 C43 C44 115.1(14) . . ?
C45 C44 C43 121.0(14) . . ?
C44 C45 C46 117.9(14) . . ?
N41 C46 C45 123.5(14) . . ?
N41 C46 C38 114.0(11) . . ?
C45 C46 C38 122.4(13) . . ?
C46 C38 N37 109.9(10) . . ?
C38 N37 C36 111.5(8) . . ?
C38 N37 Cu 102.6(6) . 6_556 ?
C36 N37 Cu 111.9(7) . 6_556 ?
C35 C36 N37 115.3(8) . . ?
C34 C35 C31 108.8(10) . . ?
C34 C35 C36 125.3(10) . . ?
C31 C35 C36 125.9(10) . . ?
C34 C35 Fe 69.7(6) . . ?
C31 C35 Fe 70.2(6) . . ?
C36 C35 Fe 125.4(7) . . ?
C32 C31 C35 104.4(11) . . ?
C32 C31 Fe 69.5(7) . . ?
C35 C31 Fe 68.3(6) . . ?
C33 C32 C31 111.5(12) . . ?
C33 C32 Fe 70.3(8) . . ?
C31 C32 Fe 70.4(7) . . ?
C32 C33 C34 109.0(12) . . ?
C32 C33 Fe 70.4(8) . . ?
C34 C33 Fe 69.8(7) . . ?
C33 C34 C35 106.3(11) . . ?
C33 C34 Fe 69.9(7) . . ?
C35 C34 Fe 68.9(6) . . ?
O403 N401 O404 114(3) . . ?
O403 N401 O402 123(3) . . ?
O404 N401 O402 123(2) . . ?
O202 N201 O204 119.4(6) . . ?
O202 N201 O203 119.3(7) . . ?
O204 N201 O203 119.0(6) . . ?
O304 N301 O302 120.0(6) . . ?
O304 N301 O303 119.7(6) . . ?
O302 N301 O303 119.7(6) . . ?

loop_
_geom_bond_atom_site_label_1
_geom_bond_atom_site_label_2
_geom_bond_distance
_geom_bond_site_symmetry_2
_geom_bond_publ_flag
Cu N41 2.021(9) 6_556 ?
Cu N21 2.027(9) . ?
Cu N17 2.044(8) . ?
Cu N37 2.046(9) 6_556 ?
Cu O100 2.343(8) . ?
Fe C14 2.020(12) . ?
Fe C35 2.024(9) . ?
Fe C13 2.025(12) . ?
Fe C11 2.029(10) . ?
Fe C34 2.034(11) . ?
Fe C33 2.035(13) . ?
Fe C32 2.037(12) . ?
Fe C15 2.041(11) . ?
Fe C31 2.049(12) . ?
Fe C12 2.068(11) . ?
C11 C12 1.415(16) . ?
C11 C15 1.428(15) . ?
C12 C13 1.390(17) . ?
C13 C14 1.391(15) . ?
C14 C15 1.442(15) . ?
C15 C16 1.512(14) . ?
C16 N17 1.515(13) . ?
N17 C18 1.470(12) . ?
C18 C22 1.468(15) . ?
N21 C22 1.358(13) . ?
N21 C26 1.366(14) . ?
C22 C23 1.376(14) . ?
C23 C24 1.370(16) . ?
C24 C25 1.345(16) . ?
C25 C26 1.394(15) . ?
N41 C46 1.330(15) . ?
N41 C42 1.345(15) . ?
N41 Cu 2.021(9) 6_556 ?
C42 C43 1.392(17) . ?
C43 C44 1.421(18) . ?
C44 C45 1.375(18) . ?
C45 C46 1.384(17) . ?
C46 C38 1.476(18) . ?
C38 N37 1.516(13) . ?
N37 C36 1.521(12) . ?
N37 Cu 2.046(9) 6_556 ?
C36 C35 1.510(14) . ?
C35 C34 1.433(15) . ?
C35 C31 1.444(14) . ?
C31 C32 1.401(17) . ?
C32 C33 1.371(18) . ?
C33 C34 1.400(16) . ?
N401 O403 1.177(18) . ?
N401 O404 1.22(3) . ?
N401 O402 1.22(3) . ?
N201 O202 1.272(5) . ?
N201 O204 1.272(5) . ?
N201 O203 1.274(5) . ?
N301 O304 1.268(5) . ?
N301 O302 1.270(5) . ?
N301 O303 1.271(5) . ?
